data_7064251
loop_
_publ_author_name
'Palani, Narasimman'
'Gopalsamy, Karuppasamy'
'Bhuvanesh, Nattamai'
'Ajaykamal, Tamilarasan'
'Maurin, Guillaume'
'Sundaravel, Karuppasamy'

_publ_section_title
;
 Manganese(ii) complexes of tridentate 3N ligands as functional models of
 phenoxazinone synthase: impact of ligand steric hindrance on reactivity
;
_journal_issue 14
_journal_name_full 'New Journal of Chemistry'
_journal_page_first 5768
_journal_page_last 5789
_journal_paper_doi 10.1039/D5NJ03127C
_journal_volume 50
_journal_year 2026
_chemical_formula_structural '(Cu0.667 Sn0.328 Y0.005) Se'
_chemical_formula_sum 'Cu0.667 Se Sn0.328 Y0.005'
_chemical_name_common 'Copper tin yttrium selenide (0.667/0.328/0.005/1)'
_chemical_name_structure_type ZnS-[cF8]
_space_group_IT_number 216
_space_group_name_Hall 'F -4 2 3'
_space_group_name_H-M_alt 'F -4 3 m'
_audit_creation_date 2024-08-01
_audit_update_record
;
2025-12-01 deposited with the CCDC.	2026-02-06 downloaded from the CCDC.
;
_cell_angle_alpha 90.
_cell_angle_beta 90.
_cell_angle_gamma 90.
_cell_formula_units_Z 4
_cell_length_a 5.6948(6)
_cell_length_b 5.6948(6)
_cell_length_c 5.6948(6)
_cell_volume 184.69(3)
_exptl_crystal_density_diffrn 5.78
_cod_data_source_file d5nj03127c2.cif
_cod_data_source_block 128600-ICSD
_cod_depositor_comments 'Adding full bibliography for 7064251--7064253.cif.'
_cod_original_cell_volume 184.69
_cod_original_formula_sum 'Cu0.667 Se1 Sn0.328 Y0.005'
_cod_database_code 7064251

loop_
_space_group_symop_id
_space_group_symop_operation_xyz
1 '-z, -y, x'
2 '-y, -x, z'
3 '-x, -z, y'
4 '-z, -x, y'
5 '-y, -z, x'
6 '-x, -y, z'
7 '-z, y, -x'
8 '-y, x, -z'
9 '-x, z, -y'
10 '-z, x, -y'
11 '-y, z, -x'
12 '-x, y, -z'
13 'z, -y, -x'
14 'y, -x, -z'
15 'x, -z, -y'
16 'z, -x, -y'
17 'y, -z, -x'
18 'x, -y, -z'
19 'z, y, x'
20 'y, x, z'
21 'x, z, y'
22 'z, x, y'
23 'y, z, x'
24 'x, y, z'
25 '-z, -y+1/2, x+1/2'
26 '-y, -x+1/2, z+1/2'
27 '-x, -z+1/2, y+1/2'
28 '-z, -x+1/2, y+1/2'
29 '-y, -z+1/2, x+1/2'
30 '-x, -y+1/2, z+1/2'
31 '-z, y+1/2, -x+1/2'
32 '-y, x+1/2, -z+1/2'
33 '-x, z+1/2, -y+1/2'
34 '-z, x+1/2, -y+1/2'
35 '-y, z+1/2, -x+1/2'
36 '-x, y+1/2, -z+1/2'
37 'z, -y+1/2, -x+1/2'
38 'y, -x+1/2, -z+1/2'
39 'x, -z+1/2, -y+1/2'
40 'z, -x+1/2, -y+1/2'
41 'y, -z+1/2, -x+1/2'
42 'x, -y+1/2, -z+1/2'
43 'z, y+1/2, x+1/2'
44 'y, x+1/2, z+1/2'
45 'x, z+1/2, y+1/2'
46 'z, x+1/2, y+1/2'
47 'y, z+1/2, x+1/2'
48 'x, y+1/2, z+1/2'
49 '-z+1/2, -y, x+1/2'
50 '-y+1/2, -x, z+1/2'
51 '-x+1/2, -z, y+1/2'
52 '-z+1/2, -x, y+1/2'
53 '-y+1/2, -z, x+1/2'
54 '-x+1/2, -y, z+1/2'
55 '-z+1/2, y, -x+1/2'
56 '-y+1/2, x, -z+1/2'
57 '-x+1/2, z, -y+1/2'
58 '-z+1/2, x, -y+1/2'
59 '-y+1/2, z, -x+1/2'
60 '-x+1/2, y, -z+1/2'
61 'z+1/2, -y, -x+1/2'
62 'y+1/2, -x, -z+1/2'
63 'x+1/2, -z, -y+1/2'
64 'z+1/2, -x, -y+1/2'
65 'y+1/2, -z, -x+1/2'
66 'x+1/2, -y, -z+1/2'
67 'z+1/2, y, x+1/2'
68 'y+1/2, x, z+1/2'
69 'x+1/2, z, y+1/2'
70 'z+1/2, x, y+1/2'
71 'y+1/2, z, x+1/2'
72 'x+1/2, y, z+1/2'
73 '-z+1/2, -y+1/2, x'
74 '-y+1/2, -x+1/2, z'
75 '-x+1/2, -z+1/2, y'
76 '-z+1/2, -x+1/2, y'
77 '-y+1/2, -z+1/2, x'
78 '-x+1/2, -y+1/2, z'
79 '-z+1/2, y+1/2, -x'
80 '-y+1/2, x+1/2, -z'
81 '-x+1/2, z+1/2, -y'
82 '-z+1/2, x+1/2, -y'
83 '-y+1/2, z+1/2, -x'
84 '-x+1/2, y+1/2, -z'
85 'z+1/2, -y+1/2, -x'
86 'y+1/2, -x+1/2, -z'
87 'x+1/2, -z+1/2, -y'
88 'z+1/2, -x+1/2, -y'
89 'y+1/2, -z+1/2, -x'
90 'x+1/2, -y+1/2, -z'
91 'z+1/2, y+1/2, x'
92 'y+1/2, x+1/2, z'
93 'x+1/2, z+1/2, y'
94 'z+1/2, x+1/2, y'
95 'y+1/2, z+1/2, x'
96 'x+1/2, y+1/2, z'

loop_
_atom_site_label
_atom_site_type_symbol
_atom_site_symmetry_multiplicity
_atom_site_Wyckoff_symbol
_atom_site_fract_x
_atom_site_fract_y
_atom_site_fract_z
_atom_site_B_iso_or_equiv
_atom_site_occupancy
Cu1 Cu1+ 4 a 0. 0. 0. 0.135(81) 0.667
Sn1 Sn4+ 4 a 0. 0. 0. 0.135(81) 0.328
Y1 Y4+ 4 a 0. 0. 0. 0.135(81) 0.005
Se1 Se2- 4 c 0.25 0.25 0.25 0.121(84) 1.

loop_
_atom_type_symbol
_atom_type_oxidation_number
Cu1+ 1
Sn4+ 4
Y4+ 4
Se2- -2

loop_
_citation_id
_citation_doi
_citation_year
1 10.1016/j.jssc.2023.124446 2024
